data_4310165
loop_
_publ_author_name
'Shinobu Arata'
'Haruna Torigoe'
'Tomotaka Iihoshi'
'Naohide Matsumoto'
'Fran\,coise Dahan'
'Jean-Pierre Tuchagues'

_publ_contact_author_email naohide@aster.sci.kumamoto-u.ac.jp
_publ_contact_author_fax +81-96-342-3390
_publ_contact_author_name 'Naohide Matsumoto'
_publ_contact_author_phone +81-96-342-3390
_publ_section_title
;
NH/\p Interaction in a Spin-Crossover Complex [FeII(HLMe)2](BPh4)2.2CH3CN
(BPh4-= Tetraphenylborate; HLMe=
2-Methylimidazol-4-yl-methylideneamino-2-ethylpyridine)
;
_journal_name_full 'Inorganic Chemistry'
_journal_page_first 9288
_journal_page_last 9292
_journal_paper_doi 10.1021/ic051215i
_journal_volume 44
_journal_year 2005
_chemical_formula_sum 'C84 H75 B2 Fe N9'
_chemical_formula_weight 1288.00
_chemical_name_systematic
;
 ?
;
_space_group_IT_number 14
_symmetry_cell_setting monoclinic
_symmetry_Int_Tables_number 14
_symmetry_space_group_name_Hall '-P 2ybc'
_symmetry_space_group_name_H-M 'P 1 21/c 1'
_atom_sites_solution_hydrogens geom
_atom_sites_solution_primary direct
_atom_sites_solution_secondary difmap
_audit_creation_method SHELXL-97
_cell_angle_alpha 90.00
_cell_angle_beta 102.204(8)
_cell_angle_gamma 90.00
_cell_formula_units_Z 4
_cell_length_a 20.4076(14)
_cell_length_b 17.5345(17)
_cell_length_c 20.0717(13)
_cell_measurement_temperature 293(2)
_cell_volume 7020.1(10)
_computing_cell_refinement 'STOE-IPDS software (Stoe, 2.93, 1997)'
_computing_data_collection 'STOE-IPDS software (Stoe, 2.93, 1997)'
_computing_data_reduction 'XRED (Stoe, 1.08, 1996)'
_computing_molecular_graphics 'ZORTEP (Zsolnai, 1996)'
_computing_structure_refinement 'SHELXL-97 (Sheldrick, 1997)'
_computing_structure_solution 'SHELXS-97 (Sheldrick, 1990)'
_diffrn_ambient_temperature 293(2)
_diffrn_measured_fraction_theta_full 0.968
_diffrn_measured_fraction_theta_max 0.968
_diffrn_measurement_device_type STOE-IPDS
_diffrn_measurement_method 'Imaging Plate Detector System'
_diffrn_radiation_monochromator graphite
_diffrn_radiation_source 'fine-focus sealed tube'
_diffrn_radiation_type MoK\a
_diffrn_radiation_wavelength 0.71073
_diffrn_reflns_av_R_equivalents 0.0516
_diffrn_reflns_av_sigmaI/netI 0.0416
_diffrn_reflns_limit_h_max 25
_diffrn_reflns_limit_h_min -25
_diffrn_reflns_limit_k_max 21
_diffrn_reflns_limit_k_min -21
_diffrn_reflns_limit_l_max 23
_diffrn_reflns_limit_l_min -24
_diffrn_reflns_number 55310
_diffrn_reflns_theta_full 26.13
_diffrn_reflns_theta_max 26.13
_diffrn_reflns_theta_min 2.11
_exptl_absorpt_coefficient_mu 0.267
_exptl_absorpt_correction_T_max 0.6743
_exptl_absorpt_correction_T_min 0.5594
_exptl_absorpt_correction_type numerical
_exptl_absorpt_process_details 'X-SHAPE (Stoe & Cie, 1996)'
_exptl_crystal_colour Oranged-Yellow
_exptl_crystal_density_diffrn 1.219
_exptl_crystal_density_method 'not measured'
_exptl_crystal_description Block
_exptl_crystal_F_000 2712
_exptl_crystal_size_max 0.40
_exptl_crystal_size_mid 0.35
_exptl_crystal_size_min 0.30
_refine_diff_density_max 0.201
_refine_diff_density_min -0.333
_refine_diff_density_rms 0.033
_refine_ls_extinction_method none
_refine_ls_goodness_of_fit_ref 0.814
_refine_ls_hydrogen_treatment mixed
_refine_ls_matrix_type full
_refine_ls_number_parameters 865
_refine_ls_number_reflns 13553
_refine_ls_number_restraints 0
_refine_ls_restrained_S_all 0.814
_refine_ls_R_factor_all 0.0732
_refine_ls_R_factor_gt 0.0379
_refine_ls_shift/su_max 0.001
_refine_ls_shift/su_mean 0.000
_refine_ls_structure_factor_coef Fsqd
_refine_ls_weighting_details 'calc w=1/[\s^2^(Fo^2^)+(0.0419P)^2^+0.0000P] where P=(Fo^2^+2Fc^2^)/3'
_refine_ls_weighting_scheme calc
_refine_ls_wR_factor_gt 0.0759
_refine_ls_wR_factor_ref 0.0853
_reflns_number_gt 7559
_reflns_number_total 13553
_reflns_threshold_expression >2sigma(I)
_cod_data_source_file ic051215isi20050721_075310_1.cif
_cod_data_source_block fd3
_cod_depositor_comments
;
The following automatic conversions were performed:
'_symmetry_cell_setting' value 'Monoclinic' changed to 'monoclinic'
according to '/home/saulius/struct/CIF-dictionaries/cif_core.dic'
dictionary named 'cif_core.dic' version 2.4.1 from
2010-06-29.

'_exptl_absorpt_correction_type' value 'Numerical' changed to
'numerical' according to
'/home/saulius/struct/CIF-dictionaries/cif_core.dic' dictionary named
'cif_core.dic' version 2.4.1 from 2010-06-29.

Automatic conversion script
Id: cif_fix_enum 1527 2010-12-29 10:47:43Z saulius 
;
_cod_original_cell_volume 7020.1(9)
_cod_original_sg_symbol_H-M 'P 21/c'
_cod_database_code 4310165

loop_
_symmetry_equiv_pos_as_xyz
'x, y, z'
'x, -y+1/2, z+1/2'
'-x, -y, -z'
'-x, y-1/2, -z-1/2'

loop_
_atom_site_label
_atom_site_type_symbol
_atom_site_fract_x
_atom_site_fract_y
_atom_site_fract_z
_atom_site_U_iso_or_equiv
_atom_site_adp_type
_atom_site_occupancy
_atom_site_symmetry_multiplicity
_atom_site_calc_flag
_atom_site_refinement_flags
_atom_site_disorder_assembly
_atom_site_disorder_group
Fe Fe 0.231007(13) 0.088276(16) 0.287934(14) 0.04218(8) Uani 1 1 d . . .
N1 N 0.32980(9) 0.04409(11) 0.12015(10) 0.0604(5) Uani 1 1 d . . .
H1N H 0.3334 0.0387 0.0785 0.066 Uiso 1 1 calc R . .
N2 N 0.29239(7) 0.08355(9) 0.20865(8) 0.0436(4) Uani 1 1 d . . .
N3 N 0.32154(8) 0.03194(9) 0.33835(9) 0.0467(4) Uani 1 1 d . . .
N4 N 0.19291(8) 0.06159(10) 0.38074(9) 0.0536(4) Uani 1 1 d . . .
N5 N 0.13557(8) -0.09403(11) 0.14868(9) 0.0618(5) Uani 1 1 d . . .
H5N H 0.1309 -0.1363 0.1264 0.068 Uiso 1 1 calc R . .
N6 N 0.17717(8) -0.00790(9) 0.22560(8) 0.0463(4) Uani 1 1 d . . .
N7 N 0.13931(7) 0.14108(10) 0.23252(9) 0.0477(4) Uani 1 1 d . . .
N8 N 0.26135(8) 0.20505(9) 0.31878(9) 0.0489(4) Uani 1 1 d . . .
C1 C 0.28576(9) 0.09047(11) 0.14230(10) 0.0449(4) Uani 1 1 d . . .
C2 C 0.23976(9) 0.14273(11) 0.09858(11) 0.0461(5) Uani 1 1 d . . .
C3 C 0.22946(10) 0.21523(12) 0.12245(11) 0.0531(5) Uani 1 1 d . . .
H3 H 0.2506 0.2293 0.1664 0.058 Uiso 1 1 calc R . .
C4 C 0.18804(11) 0.26662(13) 0.08134(13) 0.0608(6) Uani 1 1 d . . .
H4 H 0.1817 0.3152 0.0975 0.067 Uiso 1 1 calc R . .
C5 C 0.15645(11) 0.24582(14) 0.01681(13) 0.0645(6) Uani 1 1 d . . .
H5 H 0.1286 0.2803 -0.0110 0.071 Uiso 1 1 calc R . .
C6 C 0.16577(12) 0.17421(15) -0.00688(13) 0.0696(7) Uani 1 1 d . . .
H6 H 0.1437 0.1602 -0.0506 0.077 Uiso 1 1 calc R . .
C7 C 0.20752(11) 0.12265(13) 0.03326(12) 0.0604(6) Uani 1 1 d . . .
H7 H 0.2140 0.0745 0.0164 0.066 Uiso 1 1 calc R . .
C8 C 0.36713(11) 0.00761(13) 0.17467(12) 0.0615(6) Uani 1 1 d . . .
H8 H 0.4018 -0.0268 0.1744 0.068 Uiso 1 1 calc R . .
C9 C 0.34389(9) 0.03135(11) 0.22955(11) 0.0478(5) Uani 1 1 d . . .
C10 C 0.36071(10) 0.01067(11) 0.30009(11) 0.0513(5) Uani 1 1 d . . .
H10 H 0.3991 -0.0175 0.3175 0.056 Uiso 1 1 calc R . .
C11 C 0.33922(11) 0.01275(14) 0.41109(11) 0.0600(6) Uani 1 1 d . . .
H11A H 0.3875 0.0150 0.4268 0.066 Uiso 1 1 calc R . .
H11B H 0.3248 -0.0389 0.4178 0.066 Uiso 1 1 calc R . .
C12 C 0.30612(11) 0.06780(14) 0.45256(12) 0.0628(6) Uani 1 1 d . . .
H12A H 0.3269 0.0617 0.5004 0.069 Uiso 1 1 calc R . .
H12B H 0.3148 0.1195 0.4396 0.069 Uiso 1 1 calc R . .
C13 C 0.23175(11) 0.05733(12) 0.44389(11) 0.0545(5) Uani 1 1 d . . .
C14 C 0.20440(13) 0.04234(13) 0.49989(12) 0.0651(6) Uani 1 1 d . . .
H14 H 0.2318 0.0404 0.5432 0.072 Uiso 1 1 calc R . .
C15 C 0.13714(15) 0.03042(15) 0.49146(14) 0.0779(8) Uani 1 1 d . . .
H15 H 0.1185 0.0203 0.5290 0.086 Uiso 1 1 calc R . .
C16 C 0.09721(13) 0.03336(15) 0.42762(14) 0.0750(7) Uani 1 1 d . . .
H16 H 0.0513 0.0247 0.4208 0.082 Uiso 1 1 calc R . .
C17 C 0.12679(11) 0.04945(14) 0.37411(13) 0.0637(6) Uani 1 1 d . . .
H17 H 0.0996 0.0521 0.3307 0.070 Uiso 1 1 calc R . .
C18 C 0.18484(9) -0.07862(12) 0.20430(10) 0.0487(5) Uani 1 1 d . . .
C19 C 0.23681(10) -0.13377(11) 0.23249(11) 0.0489(5) Uani 1 1 d . . .
C20 C 0.25749(11) -0.14369(13) 0.30177(12) 0.0603(6) Uani 1 1 d . . .
H20 H 0.2379 -0.1152 0.3314 0.066 Uiso 1 1 calc R . .
C21 C 0.30725(13) -0.19576(15) 0.32751(14) 0.0756(7) Uani 1 1 d . . .
H21 H 0.3212 -0.2021 0.3744 0.083 Uiso 1 1 calc R . .
C22 C 0.33609(13) -0.23820(15) 0.28378(16) 0.0810(8) Uani 1 1 d . . .
H22 H 0.3699 -0.2728 0.3012 0.089 Uiso 1 1 calc R . .
C23 C 0.31533(13) -0.22993(15) 0.21488(16) 0.0758(7) Uani 1 1 d . . .
H23 H 0.3346 -0.2593 0.1856 0.083 Uiso 1 1 calc R . .
C24 C 0.26559(12) -0.17785(13) 0.18861(13) 0.0652(6) Uani 1 1 d . . .
H24 H 0.2514 -0.1723 0.1417 0.072 Uiso 1 1 calc R . .
C25 C 0.09528(11) -0.03248(14) 0.13412(12) 0.0630(6) Uani 1 1 d . . .
H25 H 0.0575 -0.0278 0.0991 0.069 Uiso 1 1 calc R . .
C26 C 0.12123(10) 0.02118(12) 0.18108(11) 0.0501(5) Uani 1 1 d . . .
C27 C 0.10189(9) 0.09900(13) 0.18763(11) 0.0527(5) Uani 1 1 d . . .
H27 H 0.0631 0.1185 0.1600 0.058 Uiso 1 1 calc R . .
C28 C 0.11972(10) 0.22050(12) 0.23979(12) 0.0582(6) Uani 1 1 d . . .
H28A H 0.0712 0.2245 0.2289 0.064 Uiso 1 1 calc R . .
H28B H 0.1371 0.2522 0.2079 0.064 Uiso 1 1 calc R . .
C29 C 0.14635(10) 0.24926(13) 0.31201(12) 0.0574(6) Uani 1 1 d . . .
H29A H 0.1240 0.2968 0.3179 0.063 Uiso 1 1 calc R . .
H29B H 0.1345 0.2126 0.3437 0.063 Uiso 1 1 calc R . .
C30 C 0.22053(10) 0.26213(11) 0.33025(11) 0.0493(5) Uani 1 1 d . . .
C31 C 0.24716(12) 0.33039(13) 0.35721(13) 0.0660(6) Uani 1 1 d . . .
H31 H 0.2188 0.3691 0.3654 0.073 Uiso 1 1 calc R . .
C32 C 0.31530(12) 0.34173(13) 0.37204(14) 0.0712(7) Uani 1 1 d . . .
H32 H 0.3332 0.3875 0.3911 0.078 Uiso 1 1 calc R . .
C33 C 0.35624(11) 0.28518(12) 0.35844(12) 0.0598(6) Uani 1 1 d . . .
H33 H 0.4025 0.2917 0.3671 0.066 Uiso 1 1 calc R . .
C34 C 0.32762(10) 0.21895(12) 0.33194(12) 0.0535(5) Uani 1 1 d . . .
H34 H 0.3557 0.1806 0.3222 0.059 Uiso 1 1 calc R . .
B1 B 0.42005(11) 0.43994(13) 0.18776(13) 0.0473(5) Uani 1 1 d . . .
C35 C 0.45511(9) 0.42280(12) 0.26835(11) 0.0498(5) Uani 1 1 d . . .
C36 C 0.49909(10) 0.36251(12) 0.29102(12) 0.0563(5) Uani 1 1 d . . .
H36 H 0.5087 0.3285 0.2588 0.062 Uiso 1 1 calc R . .
C37 C 0.52913(11) 0.35069(15) 0.35876(14) 0.0667(7) Uani 1 1 d . . .
H37 H 0.5580 0.3096 0.3709 0.073 Uiso 1 1 calc R . .
C38 C 0.51658(12) 0.39935(17) 0.40803(14) 0.0747(7) Uani 1 1 d . . .
H38 H 0.5372 0.3923 0.4536 0.082 Uiso 1 1 calc R . .
C39 C 0.47263(12) 0.45901(17) 0.38857(14) 0.0749(7) Uani 1 1 d . . .
H39 H 0.4629 0.4922 0.4213 0.082 Uiso 1 1 calc R . .
C40 C 0.44292(11) 0.46972(14) 0.32041(12) 0.0623(6) Uani 1 1 d . . .
H40 H 0.4134 0.5103 0.3089 0.069 Uiso 1 1 calc R . .
C41 C 0.42605(10) 0.36525(11) 0.13920(11) 0.0504(5) Uani 1 1 d . . .
C42 C 0.48779(11) 0.34175(13) 0.12752(13) 0.0629(6) Uani 1 1 d . . .
H42 H 0.5258 0.3685 0.1489 0.069 Uiso 1 1 calc R . .
C43 C 0.49609(13) 0.28134(14) 0.08630(14) 0.0726(7) Uani 1 1 d . . .
H43 H 0.5387 0.2680 0.0807 0.080 Uiso 1 1 calc R . .
C44 C 0.44115(14) 0.24087(15) 0.05346(14) 0.0784(7) Uani 1 1 d . . .
H44 H 0.4462 0.1996 0.0258 0.086 Uiso 1 1 calc R . .
C45 C 0.37861(13) 0.26219(14) 0.06198(14) 0.0734(7) Uani 1 1 d . . .
H45 H 0.3409 0.2358 0.0394 0.081 Uiso 1 1 calc R . .
C46 C 0.37162(11) 0.32300(12) 0.10421(12) 0.0581(6) Uani 1 1 d . . .
H46 H 0.3288 0.3361 0.1094 0.064 Uiso 1 1 calc R . .
C47 C 0.45667(9) 0.51283(11) 0.15844(11) 0.0478(5) Uani 1 1 d . . .
C48 C 0.48295(10) 0.57604(11) 0.19808(12) 0.0562(5) Uani 1 1 d . . .
H48 H 0.4847 0.5748 0.2448 0.062 Uiso 1 1 calc R . .
C49 C 0.50634(11) 0.64020(13) 0.17013(14) 0.0656(6) Uani 1 1 d . . .
H49 H 0.5230 0.6810 0.1982 0.072 Uiso 1 1 calc R . .
C50 C 0.50537(11) 0.64443(13) 0.10161(15) 0.0659(7) Uani 1 1 d . . .
H50 H 0.5210 0.6876 0.0831 0.072 Uiso 1 1 calc R . .
C51 C 0.48068(10) 0.58331(13) 0.06104(13) 0.0608(6) Uani 1 1 d . . .
H51 H 0.4797 0.5849 0.0145 0.067 Uiso 1 1 calc R . .
C52 C 0.45740(10) 0.51964(12) 0.08921(12) 0.0543(5) Uani 1 1 d . . .
H52 H 0.4413 0.4791 0.0606 0.060 Uiso 1 1 calc R . .
C53 C 0.34144(9) 0.46497(11) 0.18484(10) 0.0468(5) Uani 1 1 d . . .
C54 C 0.31510(10) 0.53643(12) 0.16346(12) 0.0562(5) Uani 1 1 d . . .
H54 H 0.3429 0.5720 0.1490 0.062 Uiso 1 1 calc R . .
C55 C 0.24926(11) 0.55701(14) 0.16275(13) 0.0641(6) Uani 1 1 d . . .
H55 H 0.2341 0.6055 0.1483 0.071 Uiso 1 1 calc R . .
C56 C 0.20641(11) 0.50617(15) 0.18324(12) 0.0639(6) Uani 1 1 d . . .
H56 H 0.1622 0.5196 0.1825 0.070 Uiso 1 1 calc R . .
C57 C 0.22988(10) 0.43520(14) 0.20492(12) 0.0599(6) Uani 1 1 d . . .
H57 H 0.2012 0.4000 0.2186 0.066 Uiso 1 1 calc R . .
C58 C 0.29585(10) 0.41550(13) 0.20665(11) 0.0543(5) Uani 1 1 d . . .
H58 H 0.3107 0.3675 0.2229 0.060 Uiso 1 1 calc R . .
B2 B 0.10467(11) -0.23796(12) -0.04263(12) 0.0415(5) Uani 1 1 d . . .
C59 C 0.06125(9) -0.30299(11) -0.09196(10) 0.0441(4) Uani 1 1 d . . .
C60 C 0.08147(11) -0.33120(12) -0.15030(11) 0.0520(5) Uani 1 1 d . . .
H60 H 0.1225 -0.3156 -0.1588 0.057 Uiso 1 1 calc R . .
C61 C 0.04240(12) -0.38134(13) -0.19540(12) 0.0629(6) Uani 1 1 d . . .
H61 H 0.0574 -0.3983 -0.2335 0.069 Uiso 1 1 calc R . .
C62 C -0.01823(12) -0.40609(13) -0.18429(12) 0.0636(6) Uani 1 1 d . . .
H62 H -0.0447 -0.4391 -0.2149 0.070 Uiso 1 1 calc R . .
C63 C -0.03908(11) -0.38162(13) -0.12785(12) 0.0607(6) Uani 1 1 d . . .
H63 H -0.0796 -0.3989 -0.1193 0.067 Uiso 1 1 calc R . .
C64 C -0.00008(10) -0.33095(12) -0.08286(11) 0.0521(5) Uani 1 1 d . . .
H64 H -0.0157 -0.3150 -0.0449 0.057 Uiso 1 1 calc R . .
C65 C 0.09086(9) -0.15415(11) -0.08039(10) 0.0423(4) Uani 1 1 d . . .
C66 C 0.08089(11) -0.14454(12) -0.15089(11) 0.0566(5) Uani 1 1 d . . .
H66 H 0.0792 -0.1877 -0.1782 0.062 Uiso 1 1 calc R . .
C67 C 0.07333(13) -0.07341(14) -0.18213(13) 0.0701(7) Uani 1 1 d . . .
H67 H 0.0661 -0.0700 -0.2294 0.077 Uiso 1 1 calc R . .
C68 C 0.07637(13) -0.00801(14) -0.14387(14) 0.0704(7) Uani 1 1 d . . .
H68 H 0.0721 0.0396 -0.1647 0.077 Uiso 1 1 calc R . .
C69 C 0.08574(12) -0.01439(13) -0.07518(14) 0.0681(6) Uani 1 1 d . . .
H69 H 0.0872 0.0292 -0.0485 0.075 Uiso 1 1 calc R . .
C70 C 0.09308(11) -0.08563(12) -0.04461(11) 0.0572(5) Uani 1 1 d . . .
H70 H 0.0999 -0.0879 0.0026 0.063 Uiso 1 1 calc R . .
C71 C 0.08131(9) -0.23867(10) 0.03160(10) 0.0425(4) Uani 1 1 d . . .
C72 C 0.11618(11) -0.28025(12) 0.08735(11) 0.0561(5) Uani 1 1 d . . .
H72 H 0.1556 -0.3046 0.0833 0.062 Uiso 1 1 calc R . .
C73 C 0.09511(13) -0.28709(15) 0.14840(13) 0.0719(7) Uani 1 1 d . . .
H73 H 0.1197 -0.3165 0.1835 0.079 Uiso 1 1 calc R . .
C74 C 0.03808(12) -0.25061(15) 0.15694(12) 0.0676(6) Uani 1 1 d . . .
H74 H 0.0238 -0.2546 0.1978 0.074 Uiso 1 1 calc R . .
C75 C 0.00254(11) -0.20808(14) 0.10423(12) 0.0611(6) Uani 1 1 d . . .
H75 H -0.0361 -0.1827 0.1094 0.067 Uiso 1 1 calc R . .
C76 C 0.02389(10) -0.20272(12) 0.04324(11) 0.0502(5) Uani 1 1 d . . .
H76 H -0.0014 -0.1736 0.0083 0.055 Uiso 1 1 calc R . .
C77 C 0.18534(9) -0.25504(11) -0.02676(10) 0.0422(4) Uani 1 1 d . . .
C78 C 0.23332(10) -0.19749(12) -0.00929(11) 0.0522(5) Uani 1 1 d . . .
H78 H 0.2191 -0.1470 -0.0138 0.057 Uiso 1 1 calc R . .
C79 C 0.30125(10) -0.21189(14) 0.01453(13) 0.0645(6) Uani 1 1 d . . .
H79 H 0.3311 -0.1715 0.0257 0.071 Uiso 1 1 calc R . .
C80 C 0.32425(11) -0.28561(14) 0.02162(12) 0.0625(6) Uani 1 1 d . . .
H80 H 0.3696 -0.2957 0.0377 0.069 Uiso 1 1 calc R . .
C81 C 0.27937(11) -0.34405(13) 0.00459(11) 0.0584(6) Uani 1 1 d . . .
H81 H 0.2943 -0.3943 0.0096 0.064 Uiso 1 1 calc R . .
C82 C 0.21199(10) -0.32917(11) -0.02000(11) 0.0511(5) Uani 1 1 d . . .
H82 H 0.1831 -0.3701 -0.0326 0.056 Uiso 1 1 calc R . .
N9 N 0.31718(14) -0.00776(13) -0.02741(14) 0.0900(7) Uani 1 1 d . . .
C83 C 0.29735(15) -0.03783(15) -0.07708(16) 0.0735(7) Uani 1 1 d . . .
C84 C 0.27185(19) -0.0760(2) -0.14084(16) 0.1143(11) Uani 1 1 d . . .
H84A H 0.2963 -0.0594 -0.1741 0.126 Uiso 1 1 calc R . .
H84B H 0.2252 -0.0640 -0.1564 0.126 Uiso 1 1 calc R . .
H84C H 0.2770 -0.1301 -0.1345 0.126 Uiso 1 1 calc R . .

loop_
_atom_site_aniso_label
_atom_site_aniso_U_11
_atom_site_aniso_U_22
_atom_site_aniso_U_33
_atom_site_aniso_U_23
_atom_site_aniso_U_13
_atom_site_aniso_U_12
Fe 0.03914(13) 0.04535(15) 0.04111(17) -0.00137(13) 0.00636(11) 0.00072(13)
N1 0.0635(11) 0.0697(12) 0.0523(12) -0.0002(10) 0.0219(10) 0.0169(10)
N2 0.0380(7) 0.0423(9) 0.0507(11) 0.0014(8) 0.0098(7) 0.0040(7)
N3 0.0428(9) 0.0486(10) 0.0464(11) 0.0039(8) 0.0044(8) -0.0015(7)
N4 0.0570(10) 0.0588(11) 0.0449(11) -0.0023(8) 0.0105(9) -0.0106(8)
N5 0.0604(10) 0.0639(12) 0.0550(12) -0.0164(10) -0.0014(9) -0.0058(10)
N6 0.0426(9) 0.0527(10) 0.0430(10) -0.0013(8) 0.0076(7) -0.0048(7)
N7 0.0409(8) 0.0549(10) 0.0479(11) -0.0001(8) 0.0111(8) 0.0045(8)
N8 0.0450(9) 0.0491(10) 0.0532(11) -0.0021(8) 0.0116(8) 0.0022(8)
C1 0.0442(10) 0.0468(11) 0.0454(12) -0.0008(10) 0.0132(9) 0.0028(9)
C2 0.0440(10) 0.0502(12) 0.0461(13) 0.0010(9) 0.0143(9) -0.0004(9)
C3 0.0562(12) 0.0542(13) 0.0477(14) -0.0010(10) 0.0086(10) -0.0005(10)
C4 0.0652(13) 0.0529(13) 0.0640(17) 0.0013(11) 0.0130(12) 0.0098(11)
C5 0.0615(13) 0.0670(15) 0.0633(17) 0.0123(12) 0.0095(12) 0.0138(12)
C6 0.0698(15) 0.0795(17) 0.0524(16) -0.0013(13) -0.0030(12) 0.0106(13)
C7 0.0601(13) 0.0623(14) 0.0554(15) -0.0058(11) 0.0051(11) 0.0090(11)
C8 0.0577(13) 0.0649(14) 0.0654(16) 0.0036(12) 0.0212(12) 0.0197(11)
C9 0.0425(10) 0.0479(11) 0.0538(14) 0.0021(10) 0.0116(10) 0.0069(9)
C10 0.0420(10) 0.0485(12) 0.0609(15) 0.0080(10) 0.0052(10) 0.0033(9)
C11 0.0521(12) 0.0745(15) 0.0482(14) 0.0137(11) -0.0013(10) 0.0040(11)
C12 0.0702(14) 0.0696(15) 0.0424(14) -0.0014(11) -0.0021(11) -0.0039(11)
C13 0.0715(14) 0.0504(12) 0.0411(14) -0.0019(10) 0.0108(11) -0.0017(10)
C14 0.0843(17) 0.0652(15) 0.0468(15) -0.0020(11) 0.0164(13) 0.0012(13)
C15 0.105(2) 0.0780(18) 0.0609(18) -0.0007(13) 0.0419(17) -0.0065(15)
C16 0.0735(16) 0.0896(19) 0.0687(19) -0.0045(14) 0.0305(15) -0.0172(14)
C17 0.0585(13) 0.0790(16) 0.0555(15) -0.0024(12) 0.0167(12) -0.0142(12)
C18 0.0488(11) 0.0553(13) 0.0419(12) -0.0069(10) 0.0093(9) -0.0115(10)
C19 0.0501(11) 0.0456(11) 0.0504(14) -0.0058(10) 0.0097(10) -0.0088(9)
C20 0.0691(14) 0.0570(13) 0.0555(16) -0.0041(11) 0.0146(12) -0.0065(11)
C21 0.0892(18) 0.0719(17) 0.0609(18) 0.0099(13) 0.0045(14) 0.0089(14)
C22 0.0792(17) 0.0677(17) 0.092(2) 0.0032(15) 0.0098(16) 0.0161(13)
C23 0.0750(16) 0.0713(17) 0.084(2) -0.0120(15) 0.0225(15) 0.0117(13)
C24 0.0699(15) 0.0694(15) 0.0561(16) -0.0106(12) 0.0125(12) -0.0021(12)
C25 0.0524(12) 0.0738(16) 0.0554(15) -0.0129(12) -0.0057(11) -0.0016(11)
C26 0.0450(11) 0.0598(13) 0.0432(13) -0.0061(10) 0.0042(9) -0.0037(10)
C27 0.0390(10) 0.0708(15) 0.0463(13) -0.0003(11) 0.0041(9) 0.0022(10)
C28 0.0488(11) 0.0554(13) 0.0704(17) -0.0002(11) 0.0129(11) 0.0147(10)
C29 0.0542(12) 0.0565(13) 0.0663(16) -0.0087(11) 0.0233(11) 0.0083(10)
C30 0.0515(11) 0.0490(12) 0.0513(13) -0.0049(10) 0.0198(10) 0.0024(9)
C31 0.0702(15) 0.0516(13) 0.0843(19) -0.0101(12) 0.0346(14) 0.0008(11)
C32 0.0718(15) 0.0514(13) 0.095(2) -0.0189(13) 0.0285(14) -0.0159(12)
C33 0.0539(12) 0.0517(13) 0.0747(17) 0.0001(11) 0.0159(11) -0.0090(10)
C34 0.0437(11) 0.0447(12) 0.0721(16) -0.0031(10) 0.0126(10) -0.0003(9)
B1 0.0439(12) 0.0447(12) 0.0514(15) 0.0025(10) 0.0057(11) -0.0014(10)
C35 0.0400(10) 0.0522(12) 0.0556(14) 0.0055(10) 0.0068(9) -0.0053(9)
C36 0.0504(11) 0.0517(13) 0.0632(16) 0.0082(11) 0.0034(11) -0.0052(10)
C37 0.0537(13) 0.0681(16) 0.0715(19) 0.0236(14) -0.0020(12) -0.0074(11)
C38 0.0604(14) 0.103(2) 0.0560(17) 0.0222(16) 0.0005(12) -0.0166(14)
C39 0.0668(15) 0.101(2) 0.0588(18) -0.0037(14) 0.0169(13) -0.0074(14)
C40 0.0567(13) 0.0720(15) 0.0568(16) 0.0023(12) 0.0088(12) 0.0027(11)
C41 0.0492(11) 0.0469(12) 0.0540(14) 0.0068(10) 0.0080(10) -0.0025(9)
C42 0.0531(12) 0.0589(14) 0.0754(18) -0.0077(12) 0.0103(12) -0.0031(11)
C43 0.0692(15) 0.0668(16) 0.084(2) -0.0054(14) 0.0213(14) 0.0065(13)
C44 0.0937(19) 0.0639(16) 0.083(2) -0.0171(14) 0.0303(16) -0.0037(14)
C45 0.0788(17) 0.0675(16) 0.0749(19) -0.0190(13) 0.0185(14) -0.0208(13)
C46 0.0582(13) 0.0576(13) 0.0592(15) -0.0040(11) 0.0140(11) -0.0086(10)
C47 0.0400(10) 0.0469(11) 0.0549(14) -0.0003(10) 0.0063(9) 0.0000(8)
C48 0.0540(11) 0.0484(13) 0.0657(15) 0.0008(11) 0.0112(11) -0.0044(10)
C49 0.0571(13) 0.0470(13) 0.090(2) -0.0049(13) 0.0101(13) -0.0062(10)
C50 0.0541(13) 0.0530(14) 0.091(2) 0.0156(13) 0.0164(13) -0.0053(10)
C51 0.0560(12) 0.0625(14) 0.0652(16) 0.0134(12) 0.0157(11) -0.0002(11)
C52 0.0510(12) 0.0506(12) 0.0601(15) 0.0019(10) 0.0090(11) -0.0020(9)
C53 0.0430(10) 0.0504(12) 0.0448(12) 0.0007(9) 0.0041(9) -0.0012(9)
C54 0.0523(12) 0.0539(13) 0.0610(15) 0.0068(11) 0.0087(10) 0.0022(10)
C55 0.0576(13) 0.0631(14) 0.0686(17) 0.0035(12) 0.0064(12) 0.0151(11)
C56 0.0469(12) 0.0828(17) 0.0619(16) -0.0082(13) 0.0110(11) 0.0043(12)
C57 0.0495(12) 0.0711(16) 0.0603(16) -0.0028(12) 0.0141(11) -0.0085(11)
C58 0.0510(11) 0.0527(12) 0.0587(14) 0.0054(11) 0.0103(10) -0.0030(10)
B2 0.0429(11) 0.0423(12) 0.0390(13) 0.0004(10) 0.0081(10) -0.0002(9)
C59 0.0488(11) 0.0434(11) 0.0406(12) 0.0013(9) 0.0107(9) 0.0046(9)
C60 0.0599(12) 0.0521(12) 0.0467(13) -0.0058(10) 0.0173(10) 0.0006(10)
C61 0.0844(16) 0.0581(14) 0.0472(15) -0.0101(11) 0.0163(12) 0.0051(12)
C62 0.0754(15) 0.0536(13) 0.0560(15) -0.0119(12) 0.0008(12) -0.0052(12)
C63 0.0570(13) 0.0581(13) 0.0653(17) -0.0087(11) 0.0093(11) -0.0123(10)
C64 0.0504(11) 0.0552(13) 0.0520(14) -0.0095(10) 0.0135(10) -0.0064(10)
C65 0.0375(9) 0.0450(11) 0.0429(12) -0.0009(9) 0.0050(8) 0.0014(8)
C66 0.0708(14) 0.0499(12) 0.0487(14) 0.0030(10) 0.0118(11) 0.0064(10)
C67 0.0940(17) 0.0651(16) 0.0511(15) 0.0162(12) 0.0147(13) 0.0082(13)
C68 0.0879(17) 0.0502(14) 0.0702(19) 0.0161(13) 0.0103(14) 0.0050(12)
C69 0.0861(17) 0.0435(13) 0.0707(19) -0.0005(12) 0.0075(14) 0.0039(11)
C70 0.0754(14) 0.0457(12) 0.0465(13) 0.0007(10) 0.0035(10) 0.0021(11)
C71 0.0420(10) 0.0429(10) 0.0415(12) -0.0036(9) 0.0066(8) -0.0028(8)
C72 0.0621(13) 0.0594(13) 0.0491(14) 0.0076(10) 0.0171(11) 0.0125(11)
C73 0.0884(17) 0.0792(17) 0.0519(16) 0.0164(12) 0.0237(13) 0.0148(14)
C74 0.0722(15) 0.0879(18) 0.0473(15) -0.0006(13) 0.0230(12) -0.0054(13)
C75 0.0492(12) 0.0797(16) 0.0577(16) -0.0131(13) 0.0186(11) -0.0017(11)
C76 0.0458(11) 0.0601(13) 0.0435(13) -0.0033(10) 0.0070(9) 0.0023(10)
C77 0.0453(10) 0.0436(10) 0.0387(11) 0.0039(8) 0.0113(8) 0.0002(8)
C78 0.0475(11) 0.0479(12) 0.0591(15) 0.0044(10) 0.0068(10) 0.0012(9)
C79 0.0478(12) 0.0690(15) 0.0723(18) 0.0027(13) 0.0031(11) -0.0067(11)
C80 0.0443(11) 0.0791(17) 0.0615(16) 0.0030(12) 0.0056(10) 0.0130(11)
C81 0.0629(13) 0.0579(13) 0.0547(15) 0.0021(11) 0.0128(11) 0.0180(11)
C82 0.0531(12) 0.0451(11) 0.0562(14) -0.0017(10) 0.0141(10) 0.0037(9)
N9 0.130(2) 0.0689(15) 0.0772(18) 0.0005(13) 0.0366(16) 0.0000(14)
C83 0.101(2) 0.0597(16) 0.066(2) 0.0104(14) 0.0322(17) 0.0064(14)
C84 0.152(3) 0.115(3) 0.076(2) -0.003(2) 0.024(2) -0.011(2)

loop_
_atom_type_symbol
_atom_type_description
_atom_type_scat_dispersion_real
_atom_type_scat_dispersion_imag
_atom_type_scat_source
C C 0.0033 0.0016 'International Tables Vol C Tables 4.2.6.8 and 6.1.1.4'
H H 0.0000 0.0000 'International Tables Vol C Tables 4.2.6.8 and 6.1.1.4'
B B 0.0013 0.0007 'International Tables Vol C Tables 4.2.6.8 and 6.1.1.4'
N N 0.0061 0.0033 'International Tables Vol C Tables 4.2.6.8 and 6.1.1.4'
Fe Fe 0.3463 0.8444 'International Tables Vol C Tables 4.2.6.8 and 6.1.1.4'

loop_
_geom_angle_atom_site_label_1
_geom_angle_atom_site_label_2
_geom_angle_atom_site_label_3
_geom_angle
_geom_angle_site_symmetry_1
_geom_angle_site_symmetry_3
_geom_angle_publ_flag
N3 Fe N7 176.98(7) . . ?
N3 Fe N8 97.64(6) . . ?
N7 Fe N8 84.70(6) . . ?
N3 Fe N4 85.79(6) . . ?
N7 Fe N4 95.92(6) . . ?
N8 Fe N4 95.07(6) . . ?
N3 Fe N2 76.22(6) . . ?
N7 Fe N2 101.78(6) . . ?
N8 Fe N2 93.94(6) . . ?
N4 Fe N2 160.80(6) . . ?
N3 Fe N6 100.83(6) . . ?
N7 Fe N6 76.56(6) . . ?
N8 Fe N6 159.39(6) . . ?
N4 Fe N6 95.31(6) . . ?
N2 Fe N6 81.76(6) . . ?
C8 N1 C1 108.49(18) . . ?
C8 N1 H1N 125.8 . . ?
C1 N1 H1N 125.8 . . ?
C1 N2 C9 106.01(16) . . ?
C1 N2 Fe 140.13(12) . . ?
C9 N2 Fe 108.22(12) . . ?
C10 N3 C11 118.59(17) . . ?
C10 N3 Fe 115.88(14) . . ?
C11 N3 Fe 125.44(13) . . ?
C17 N4 C13 117.58(19) . . ?
C17 N4 Fe 118.26(15) . . ?
C13 N4 Fe 124.16(14) . . ?
C25 N5 C18 109.20(18) . . ?
C25 N5 H5N 125.4 . . ?
C18 N5 H5N 125.4 . . ?
C18 N6 C26 105.75(16) . . ?
C18 N6 Fe 143.32(13) . . ?
C26 N6 Fe 108.77(13) . . ?
C27 N7 C28 118.82(17) . . ?
C27 N7 Fe 115.76(14) . . ?
C28 N7 Fe 125.32(13) . . ?
C34 N8 C30 117.56(17) . . ?
C34 N8 Fe 115.95(13) . . ?
C30 N8 Fe 126.32(13) . . ?
N2 C1 N1 110.09(17) . . ?
N2 C1 C2 125.48(17) . . ?
N1 C1 C2 124.39(18) . . ?
C7 C2 C3 118.9(2) . . ?
C7 C2 C1 121.69(19) . . ?
C3 C2 C1 119.37(19) . . ?
C4 C3 C2 120.5(2) . . ?
C4 C3 H3 119.7 . . ?
C2 C3 H3 119.7 . . ?
C5 C4 C3 119.8(2) . . ?
C5 C4 H4 120.1 . . ?
C3 C4 H4 120.1 . . ?
C4 C5 C6 120.0(2) . . ?
C4 C5 H5 120.0 . . ?
C6 C5 H5 120.0 . . ?
C5 C6 C7 120.8(2) . . ?
C5 C6 H6 119.6 . . ?
C7 C6 H6 119.6 . . ?
C6 C7 C2 119.9(2) . . ?
C6 C7 H7 120.1 . . ?
C2 C7 H7 120.1 . . ?
C9 C8 N1 106.15(18) . . ?
C9 C8 H8 126.9 . . ?
N1 C8 H8 126.9 . . ?
C8 C9 N2 109.24(19) . . ?
C8 C9 C10 132.45(19) . . ?
N2 C9 C10 118.26(17) . . ?
N3 C10 C9 118.14(18) . . ?
N3 C10 H10 120.9 . . ?
C9 C10 H10 120.9 . . ?
N3 C11 C12 110.76(18) . . ?
N3 C11 H11A 109.5 . . ?
C12 C11 H11A 109.5 . . ?
N3 C11 H11B 109.5 . . ?
C12 C11 H11B 109.5 . . ?
H11A C11 H11B 108.1 . . ?
C13 C12 C11 114.41(19) . . ?
C13 C12 H12A 108.7 . . ?
C11 C12 H12A 108.7 . . ?
C13 C12 H12B 108.7 . . ?
C11 C12 H12B 108.7 . . ?
H12A C12 H12B 107.6 . . ?
N4 C13 C14 121.1(2) . . ?
N4 C13 C12 118.78(19) . . ?
C14 C13 C12 120.1(2) . . ?
C15 C14 C13 119.8(2) . . ?
C15 C14 H14 120.1 . . ?
C13 C14 H14 120.1 . . ?
C14 C15 C16 119.7(2) . . ?
C14 C15 H15 120.1 . . ?
C16 C15 H15 120.1 . . ?
C15 C16 C17 118.0(2) . . ?
C15 C16 H16 121.0 . . ?
C17 C16 H16 121.0 . . ?
N4 C17 C16 123.7(2) . . ?
N4 C17 H17 118.1 . . ?
C16 C17 H17 118.1 . . ?
N6 C18 N5 109.36(18) . . ?
N6 C18 C19 128.18(18) . . ?
N5 C18 C19 122.46(19) . . ?
C20 C19 C24 119.3(2) . . ?
C20 C19 C18 121.23(19) . . ?
C24 C19 C18 119.5(2) . . ?
C19 C20 C21 120.4(2) . . ?
C19 C20 H20 119.8 . . ?
C21 C20 H20 119.8 . . ?
C22 C21 C20 119.9(3) . . ?
C22 C21 H21 120.0 . . ?
C20 C21 H21 120.0 . . ?
C23 C22 C21 120.4(3) . . ?
C23 C22 H22 119.8 . . ?
C21 C22 H22 119.8 . . ?
C22 C23 C24 120.1(2) . . ?
C22 C23 H23 120.0 . . ?
C24 C23 H23 120.0 . . ?
C23 C24 C19 119.9(2) . . ?
C23 C24 H24 120.0 . . ?
C19 C24 H24 120.0 . . ?
N5 C25 C26 105.86(19) . . ?
N5 C25 H25 127.1 . . ?
C26 C25 H25 127.1 . . ?
C25 C26 N6 109.82(19) . . ?
C25 C26 C27 130.4(2) . . ?
N6 C26 C27 119.66(17) . . ?
N7 C27 C26 118.47(18) . . ?
N7 C27 H27 120.8 . . ?
C26 C27 H27 120.8 . . ?
N7 C28 C29 111.09(18) . . ?
N7 C28 H28A 109.4 . . ?
C29 C28 H28A 109.4 . . ?
N7 C28 H28B 109.4 . . ?
C29 C28 H28B 109.4 . . ?
H28A C28 H28B 108.0 . . ?
C30 C29 C28 114.94(17) . . ?
C30 C29 H29A 108.5 . . ?
C28 C29 H29A 108.5 . . ?
C30 C29 H29B 108.5 . . ?
C28 C29 H29B 108.5 . . ?
H29A C29 H29B 107.5 . . ?
N8 C30 C31 120.26(18) . . ?
N8 C30 C29 118.29(18) . . ?
C31 C30 C29 121.44(18) . . ?
C32 C31 C30 120.5(2) . . ?
C32 C31 H31 119.7 . . ?
C30 C31 H31 119.7 . . ?
C33 C32 C31 119.2(2) . . ?
C33 C32 H32 120.4 . . ?
C31 C32 H32 120.4 . . ?
C34 C33 C32 118.1(2) . . ?
C34 C33 H33 121.0 . . ?
C32 C33 H33 121.0 . . ?
N8 C34 C33 124.33(19) . . ?
N8 C34 H34 117.8 . . ?
C33 C34 H34 117.8 . . ?
C47 B1 C35 110.79(16) . . ?
C47 B1 C53 106.92(16) . . ?
C35 B1 C53 107.42(17) . . ?
C47 B1 C41 107.93(17) . . ?
C35 B1 C41 111.26(17) . . ?
C53 B1 C41 112.46(16) . . ?
C40 C35 C36 114.0(2) . . ?
C40 C35 B1 121.19(19) . . ?
C36 C35 B1 124.8(2) . . ?
C37 C36 C35 123.6(2) . . ?
C37 C36 H36 118.2 . . ?
C35 C36 H36 118.2 . . ?
C38 C37 C36 120.3(2) . . ?
C38 C37 H37 119.9 . . ?
C36 C37 H37 119.9 . . ?
C37 C38 C39 118.5(3) . . ?
C37 C38 H38 120.7 . . ?
C39 C38 H38 120.7 . . ?
C38 C39 C40 120.3(3) . . ?
C38 C39 H39 119.9 . . ?
C40 C39 H39 119.9 . . ?
C39 C40 C35 123.3(2) . . ?
C39 C40 H40 118.3 . . ?
C35 C40 H40 118.3 . . ?
C42 C41 C46 114.3(2) . . ?
C42 C41 B1 121.10(18) . . ?
C46 C41 B1 124.57(18) . . ?
C43 C42 C41 124.1(2) . . ?
C43 C42 H42 118.0 . . ?
C41 C42 H42 118.0 . . ?
C44 C43 C42 119.7(2) . . ?
C44 C43 H43 120.2 . . ?
C42 C43 H43 120.2 . . ?
C43 C44 C45 119.0(2) . . ?
C43 C44 H44 120.5 . . ?
C45 C44 H44 120.5 . . ?
C44 C45 C46 120.2(2) . . ?
C44 C45 H45 119.9 . . ?
C46 C45 H45 119.9 . . ?
C45 C46 C41 122.8(2) . . ?
C45 C46 H46 118.6 . . ?
C41 C46 H46 118.6 . . ?
C52 C47 C48 114.39(19) . . ?
C52 C47 B1 121.43(18) . . ?
C48 C47 B1 123.86(19) . . ?
C49 C48 C47 122.3(2) . . ?
C49 C48 H48 118.8 . . ?
C47 C48 H48 118.8 . . ?
C50 C49 C48 121.1(2) . . ?
C50 C49 H49 119.5 . . ?
C48 C49 H49 119.5 . . ?
C49 C50 C51 118.5(2) . . ?
C49 C50 H50 120.8 . . ?
C51 C50 H50 120.8 . . ?
C50 C51 C52 120.1(2) . . ?
C50 C51 H51 119.9 . . ?
C52 C51 H51 119.9 . . ?
C51 C52 C47 123.6(2) . . ?
C51 C52 H52 118.2 . . ?
C47 C52 H52 118.2 . . ?
C54 C53 C58 114.34(18) . . ?
C54 C53 B1 123.89(17) . . ?
C58 C53 B1 121.73(17) . . ?
C55 C54 C53 123.1(2) . . ?
C55 C54 H54 118.5 . . ?
C53 C54 H54 118.5 . . ?
C56 C55 C54 120.3(2) . . ?
C56 C55 H55 119.8 . . ?
C54 C55 H55 119.8 . . ?
C57 C56 C55 118.9(2) . . ?
C57 C56 H56 120.6 . . ?
C55 C56 H56 120.6 . . ?
C56 C57 C58 120.5(2) . . ?
C56 C57 H57 119.8 . . ?
C58 C57 H57 119.8 . . ?
C57 C58 C53 122.8(2) . . ?
C57 C58 H58 118.6 . . ?
C53 C58 H58 118.6 . . ?
C77 B2 C59 112.50(16) . . ?
C77 B2 C65 108.63(15) . . ?
C59 B2 C65 108.87(16) . . ?
C77 B2 C71 106.99(16) . . ?
C59 B2 C71 108.41(15) . . ?
C65 B2 C71 111.46(15) . . ?
C64 C59 C60 114.48(18) . . ?
C64 C59 B2 123.45(17) . . ?
C60 C59 B2 121.93(17) . . ?
C61 C60 C59 122.4(2) . . ?
C61 C60 H60 118.8 . . ?
C59 C60 H60 118.8 . . ?
C62 C61 C60 120.5(2) . . ?
C62 C61 H61 119.7 . . ?
C60 C61 H61 119.7 . . ?
C63 C62 C61 119.1(2) . . ?
C63 C62 H62 120.4 . . ?
C61 C62 H62 120.4 . . ?
C62 C63 C64 120.3(2) . . ?
C62 C63 H63 119.8 . . ?
C64 C63 H63 119.8 . . ?
C63 C64 C59 123.2(2) . . ?
C63 C64 H64 118.4 . . ?
C59 C64 H64 118.4 . . ?
C70 C65 C66 113.54(18) . . ?
C70 C65 B2 123.13(18) . . ?
C66 C65 B2 123.15(17) . . ?
C67 C66 C65 122.9(2) . . ?
C67 C66 H66 118.5 . . ?
C65 C66 H66 118.5 . . ?
C68 C67 C66 120.6(2) . . ?
C68 C67 H67 119.7 . . ?
C66 C67 H67 119.7 . . ?
C69 C68 C67 118.6(2) . . ?
C69 C68 H68 120.7 . . ?
C67 C68 H68 120.7 . . ?
C68 C69 C70 120.2(2) . . ?
C68 C69 H69 119.9 . . ?
C70 C69 H69 119.9 . . ?
C69 C70 C65 124.0(2) . . ?
C69 C70 H70 118.0 . . ?
C65 C70 H70 118.0 . . ?
C76 C71 C72 113.93(18) . . ?
C76 C71 B2 124.01(17) . . ?
C72 C71 B2 121.95(16) . . ?
C73 C72 C71 123.5(2) . . ?
C73 C72 H72 118.2 . . ?
C71 C72 H72 118.2 . . ?
C74 C73 C72 120.0(2) . . ?
C74 C73 H73 120.0 . . ?
C72 C73 H73 120.0 . . ?
C75 C74 C73 118.9(2) . . ?
C75 C74 H74 120.6 . . ?
C73 C74 H74 120.6 . . ?
C74 C75 C76 120.3(2) . . ?
C74 C75 H75 119.8 . . ?
C76 C75 H75 119.8 . . ?
C75 C76 C71 123.4(2) . . ?
C75 C76 H76 118.3 . . ?
C71 C76 H76 118.3 . . ?
C78 C77 C82 114.03(17) . . ?
C78 C77 B2 122.61(17) . . ?
C82 C77 B2 122.76(17) . . ?
C79 C78 C77 123.3(2) . . ?
C79 C78 H78 118.3 . . ?
C77 C78 H78 118.3 . . ?
C80 C79 C78 120.1(2) . . ?
C80 C79 H79 120.0 . . ?
C78 C79 H79 120.0 . . ?
C81 C80 C79 118.9(2) . . ?
C81 C80 H80 120.6 . . ?
C79 C80 H80 120.6 . . ?
C80 C81 C82 120.7(2) . . ?
C80 C81 H81 119.7 . . ?
C82 C81 H81 119.7 . . ?
C81 C82 C77 123.0(2) . . ?
C81 C82 H82 118.5 . . ?
C77 C82 H82 118.5 . . ?
N9 C83 C84 179.7(4) . . ?
C83 C84 H84A 109.5 . . ?
C83 C84 H84B 109.5 . . ?
H84A C84 H84B 109.5 . . ?
C83 C84 H84C 109.5 . . ?
H84A C84 H84C 109.5 . . ?
H84B C84 H84C 109.5 . . ?

loop_
_geom_bond_atom_site_label_1
_geom_bond_atom_site_label_2
_geom_bond_distance
_geom_bond_site_symmetry_2
_geom_bond_publ_flag
Fe N3 2.1501(16) . ?
Fe N7 2.1718(16) . ?
Fe N8 2.1903(17) . ?
Fe N4 2.2149(17) . ?
Fe N2 2.2252(15) . ?
Fe N6 2.2439(16) . ?
N1 C8 1.355(3) . ?
N1 C1 1.355(2) . ?
N1 H1N 0.8600 . ?
N2 C1 1.315(2) . ?
N2 C9 1.390(2) . ?
N3 C10 1.276(2) . ?
N3 C11 1.467(3) . ?
N4 C17 1.345(3) . ?
N4 C13 1.347(3) . ?
N5 C25 1.351(3) . ?
N5 C18 1.362(2) . ?
N5 H5N 0.8600 . ?
N6 C18 1.332(2) . ?
N6 C26 1.389(2) . ?
N7 C27 1.284(3) . ?
N7 C28 1.465(3) . ?
N8 C34 1.344(2) . ?
N8 C30 1.353(2) . ?
C1 C2 1.464(3) . ?
C2 C7 1.382(3) . ?
C2 C3 1.390(3) . ?
C3 C4 1.383(3) . ?
C3 H3 0.9300 . ?
C4 C5 1.369(3) . ?
C4 H4 0.9300 . ?
C5 C6 1.370(3) . ?
C5 H5 0.9300 . ?
C6 C7 1.379(3) . ?
C6 H6 0.9300 . ?
C7 H7 0.9300 . ?
C8 C9 1.354(3) . ?
C8 H8 0.9300 . ?
C9 C10 1.431(3) . ?
C10 H10 0.9300 . ?
C11 C12 1.523(3) . ?
C11 H11A 0.9700 . ?
C11 H11B 0.9700 . ?
C12 C13 1.502(3) . ?
C12 H12A 0.9700 . ?
C12 H12B 0.9700 . ?
C13 C14 1.382(3) . ?
C14 C15 1.363(3) . ?
C14 H14 0.9300 . ?
C15 C16 1.367(4) . ?
C15 H15 0.9300 . ?
C16 C17 1.368(3) . ?
C16 H16 0.9300 . ?
C17 H17 0.9300 . ?
C18 C19 1.458(3) . ?
C19 C20 1.376(3) . ?
C19 C24 1.392(3) . ?
C20 C21 1.382(3) . ?
C20 H20 0.9300 . ?
C21 C22 1.374(4) . ?
C21 H21 0.9300 . ?
C22 C23 1.366(4) . ?
C22 H22 0.9300 . ?
C23 C24 1.384(3) . ?
C23 H23 0.9300 . ?
C24 H24 0.9300 . ?
C25 C26 1.358(3) . ?
C25 H25 0.9300 . ?
C26 C27 1.434(3) . ?
C27 H27 0.9300 . ?
C28 C29 1.522(3) . ?
C28 H28A 0.9700 . ?
C28 H28B 0.9700 . ?
C29 C30 1.497(3) . ?
C29 H29A 0.9700 . ?
C29 H29B 0.9700 . ?
C30 C31 1.377(3) . ?
C31 C32 1.374(3) . ?
C31 H31 0.9300 . ?
C32 C33 1.361(3) . ?
C32 H32 0.9300 . ?
C33 C34 1.357(3) . ?
C33 H33 0.9300 . ?
C34 H34 0.9300 . ?
B1 C47 1.650(3) . ?
B1 C35 1.652(3) . ?
B1 C53 1.652(3) . ?
B1 C41 1.652(3) . ?
C35 C40 1.393(3) . ?
C35 C36 1.399(3) . ?
C36 C37 1.384(3) . ?
C36 H36 0.9300 . ?
C37 C38 1.371(4) . ?
C37 H37 0.9300 . ?
C38 C39 1.379(4) . ?
C38 H38 0.9300 . ?
C39 C40 1.387(3) . ?
C39 H39 0.9300 . ?
C40 H40 0.9300 . ?
C41 C42 1.392(3) . ?
C41 C46 1.395(3) . ?
C42 C43 1.376(3) . ?
C42 H42 0.9300 . ?
C43 C44 1.372(3) . ?
C43 H43 0.9300 . ?
C44 C45 1.375(3) . ?
C44 H44 0.9300 . ?
C45 C46 1.388(3) . ?
C45 H45 0.9300 . ?
C46 H46 0.9300 . ?
C47 C52 1.398(3) . ?
C47 C48 1.403(3) . ?
C48 C49 1.386(3) . ?
C48 H48 0.9300 . ?
C49 C50 1.373(3) . ?
C49 H49 0.9300 . ?
C50 C51 1.375(3) . ?
C50 H50 0.9300 . ?
C51 C52 1.380(3) . ?
C51 H51 0.9300 . ?
C52 H52 0.9300 . ?
C53 C54 1.395(3) . ?
C53 C58 1.408(3) . ?
C54 C55 1.388(3) . ?
C54 H54 0.9300 . ?
C55 C56 1.371(3) . ?
C55 H55 0.9300 . ?
C56 C57 1.371(3) . ?
C56 H56 0.9300 . ?
C57 C58 1.383(3) . ?
C57 H57 0.9300 . ?
C58 H58 0.9300 . ?
B2 C77 1.637(3) . ?
B2 C59 1.642(3) . ?
B2 C65 1.650(3) . ?
B2 C71 1.658(3) . ?
C59 C64 1.392(3) . ?
C59 C60 1.411(3) . ?
C60 C61 1.387(3) . ?
C60 H60 0.9300 . ?
C61 C62 1.373(3) . ?
C61 H61 0.9300 . ?
C62 C63 1.361(3) . ?
C62 H62 0.9300 . ?
C63 C64 1.391(3) . ?
C63 H63 0.9300 . ?
C64 H64 0.9300 . ?
C65 C70 1.395(3) . ?
C65 C66 1.397(3) . ?
C66 C67 1.390(3) . ?
C66 H66 0.9300 . ?
C67 C68 1.374(3) . ?
C67 H67 0.9300 . ?
C68 C69 1.356(3) . ?
C68 H68 0.9300 . ?
C69 C70 1.386(3) . ?
C69 H69 0.9300 . ?
C70 H70 0.9300 . ?
C71 C76 1.393(3) . ?
C71 C72 1.398(3) . ?
C72 C73 1.387(3) . ?
C72 H72 0.9300 . ?
C73 C74 1.370(3) . ?
C73 H73 0.9300 . ?
C74 C75 1.370(3) . ?
C74 H74 0.9300 . ?
C75 C76 1.387(3) . ?
C75 H75 0.9300 . ?
C76 H76 0.9300 . ?
C77 C78 1.398(3) . ?
C77 C82 1.404(3) . ?
C78 C79 1.391(3) . ?
C78 H78 0.9300 . ?
C79 C80 1.372(3) . ?
C79 H79 0.9300 . ?
C80 C81 1.369(3) . ?
C80 H80 0.9300 . ?
C81 C82 1.384(3) . ?
C81 H81 0.9300 . ?
C82 H82 0.9300 . ?
N9 C83 1.125(3) . ?
C83 C84 1.441(4) . ?
C84 H84A 0.9600 . ?
C84 H84B 0.9600 . ?
C84 H84C 0.9600 . ?

loop_
_geom_hbond_atom_site_label_D
_geom_hbond_atom_site_label_H
_geom_hbond_atom_site_label_A
_geom_hbond_distance_DH
_geom_hbond_distance_HA
_geom_hbond_distance_DA
_geom_hbond_angle_DHA
_geom_hbond_site_symmetry_A
N1 H1N N9 0.86 2.23 3.056(3) 159.8 .
